data_7015071
loop_
_publ_author_name
'Mena-Cruz, Adri\'an'
'Lorenzo-Luis, Pablo'
'Passarelli, Vincenzo'
'Romerosa, Antonio'
'Serrano-Ruiz, Manuel'

_publ_section_title
;
 Comparative study of [RuClCp(HdmoPTA-\kP)(PPh3)][CF3SO3] and the
 heterobimetallic complexes
 [RuClCp(PPh3)-\m-dmoPTA-1\kP:2\k2N,N'-M(acac-\k2O,O')2] (M=Co, Ni, Zn;
 dmoPTA=3,7-dimethyl-1,3,7-triaza-5-phosphabicyclo[3.3.1]nonane).
;
_journal_issue 13
_journal_name_full 'Dalton transactions (Cambridge, England : 2003)'
_journal_page_first 3237
_journal_page_last 3244
_journal_paper_doi 10.1039/c0dt00571a
_journal_volume 40
_journal_year 2011
_chemical_formula_sum 'C40 H52 Cl N3 O5 P2 Ru Zn'
_chemical_formula_weight 918.68
_chemical_name_systematic
;
?
;
_space_group_IT_number 14
_symmetry_cell_setting monoclinic
_symmetry_space_group_name_Hall '-P 2ybc'
_symmetry_space_group_name_H-M 'P 1 21/c 1'
_atom_sites_solution_hydrogens geom
_atom_sites_solution_primary direct
_atom_sites_solution_secondary difmap
_audit_creation_method SHELXL-97
_cell_angle_alpha 90.00
_cell_angle_beta 107.068(2)
_cell_angle_gamma 90.00
_cell_formula_units_Z 4
_cell_length_a 12.2069(14)
_cell_length_b 35.572(4)
_cell_length_c 9.9461(12)
_cell_measurement_reflns_used 2908
_cell_measurement_temperature 150(2)
_cell_measurement_theta_max 47.097
_cell_measurement_theta_min 4.580
_cell_volume 4128.6(8)
_computing_cell_refinement 'Bruker APEX'
_computing_data_collection 'Bruker APEX'
_computing_data_reduction 'Bruker SHELXTL'
_computing_molecular_graphics 'Bruker SHELXTL'
_computing_publication_material 'Bruker SHELXTL'
_computing_structure_refinement 'SHELXL-97 (Sheldrick, 1997)'
_computing_structure_solution 'SHELXS-97 (Sheldrick, 1990)'
_diffrn_ambient_temperature 150(2)
_diffrn_measured_fraction_theta_full 0.995
_diffrn_measured_fraction_theta_max 0.995
_diffrn_measurement_device_type 'CCD area detector'
_diffrn_measurement_method 'phi and omega scans'
_diffrn_radiation_monochromator graphite
_diffrn_radiation_source 'fine-focus sealed tube'
_diffrn_radiation_type MoK\a
_diffrn_radiation_wavelength 0.71073
_diffrn_reflns_av_R_equivalents 0.0444
_diffrn_reflns_av_sigmaI/netI 0.0526
_diffrn_reflns_limit_h_max 14
_diffrn_reflns_limit_h_min -14
_diffrn_reflns_limit_k_max 32
_diffrn_reflns_limit_k_min -42
_diffrn_reflns_limit_l_max 11
_diffrn_reflns_limit_l_min -11
_diffrn_reflns_number 22298
_diffrn_reflns_theta_full 25.09
_diffrn_reflns_theta_max 25.09
_diffrn_reflns_theta_min 1.14
_exptl_absorpt_coefficient_mu 1.135
_exptl_absorpt_correction_T_max 1.0000
_exptl_absorpt_correction_T_min 0.6725
_exptl_absorpt_correction_type empirical
_exptl_crystal_colour orange
_exptl_crystal_density_diffrn 1.478
_exptl_crystal_density_method 'not measured'
_exptl_crystal_description prismatic
_exptl_crystal_F_000 1896
_exptl_crystal_size_max 0.552
_exptl_crystal_size_mid 0.381
_exptl_crystal_size_min 0.085
_refine_diff_density_max 2.830
_refine_diff_density_min -1.040
_refine_diff_density_rms 0.150
_refine_ls_extinction_method none
_refine_ls_goodness_of_fit_ref 1.204
_refine_ls_hydrogen_treatment mixed
_refine_ls_matrix_type full
_refine_ls_number_parameters 491
_refine_ls_number_reflns 7309
_refine_ls_number_restraints 3
_refine_ls_restrained_S_all 1.204
_refine_ls_R_factor_all 0.0834
_refine_ls_R_factor_gt 0.0773
_refine_ls_shift/su_max 0.000
_refine_ls_shift/su_mean 0.000
_refine_ls_structure_factor_coef Fsqd
_refine_ls_weighting_details 'calc w=1/[\s^2^(Fo^2^)+(0.0530P)^2^+46.1999P] where P=(Fo^2^+2Fc^2^)/3'
_refine_ls_weighting_scheme calc
_refine_ls_wR_factor_gt 0.1954
_refine_ls_wR_factor_ref 0.1984
_reflns_number_gt 6530
_reflns_number_total 7309
_reflns_threshold_expression >2sigma(I)
_cod_data_source_file c0dt00571a.txt
_cod_data_source_block c:\sir2004\adrian\adruzn_241110\adruzns
_cod_depositor_comments
;
The following automatic conversions were performed:
'_symmetry_cell_setting' value 'Monoclinic' changed to 'monoclinic'
according to '/home/saulius/struct/CIF-dictionaries/cif_core.dic'
dictionary named 'cif_core.dic' version 2.4.1 from 2010-06-29.

Automatic conversion script
Id: cif_fix_enum 1555 2011-01-17 13:19:09Z saulius 
;
_cod_original_sg_symbol_H-M P21/c
_cod_database_code 7015071

loop_
_symmetry_equiv_pos_as_xyz
'x, y, z'
'-x, y+1/2, -z+1/2'
'-x, -y, -z'
'x, -y-1/2, z-1/2'

loop_
_atom_site_label
_atom_site_type_symbol
_atom_site_fract_x
_atom_site_fract_y
_atom_site_fract_z
_atom_site_U_iso_or_equiv
_atom_site_adp_type
_atom_site_occupancy
_atom_site_symmetry_multiplicity
_atom_site_calc_flag
_atom_site_refinement_flags
_atom_site_disorder_assembly
_atom_site_disorder_group
Ru1 Ru 0.91670(5) 0.171687(17) 0.31041(6) 0.02082(19) Uani 1 1 d . . .
Zn1 Zn 1.20215(8) 0.08328(3) 0.77904(9) 0.0258(2) Uani 1 1 d . . .
Cl1 Cl 0.88394(17) 0.23627(5) 0.3743(2) 0.0285(4) Uani 1 1 d . . .
P1 P 0.73241(17) 0.15787(6) 0.3167(2) 0.0226(4) Uani 1 1 d . . .
P2 P 1.01459(16) 0.15921(6) 0.54066(19) 0.0202(4) Uani 1 1 d . . .
O1 O 1.1189(5) 0.06399(18) 0.5761(6) 0.0364(14) Uani 1 1 d . . .
O2 O 1.3510(5) 0.06017(18) 0.7514(6) 0.0365(14) Uani 1 1 d . . .
O3 O 1.1634(5) 0.03212(16) 0.8586(6) 0.0345(14) Uani 1 1 d . . .
O4 O 1.2802(5) 0.09943(16) 0.9835(6) 0.0304(13) Uani 1 1 d . . .
O1W O 0.1561(6) 0.2518(2) 0.9608(8) 0.0486(18) Uani 1 1 d D . .
H1W1 H 0.086(4) 0.263(2) 0.929(11) 0.058 Uiso 1 1 d D . .
H1W2 H 0.145(7) 0.2261(7) 0.948(11) 0.05(3) Uiso 1 1 d D . .
N1 N 1.0397(5) 0.11247(18) 0.7793(6) 0.0231(14) Uani 1 1 d . . .
N2 N 1.2409(5) 0.14158(19) 0.7097(6) 0.0247(14) Uani 1 1 d . . .
N3 N 1.1109(5) 0.17799(19) 0.8116(6) 0.0253(14) Uani 1 1 d . . .
C11 C 0.6979(6) 0.1546(2) 0.4853(8) 0.0242(16) Uani 1 1 d . . .
C12 C 0.7225(7) 0.1859(2) 0.5735(8) 0.0278(17) Uani 1 1 d . . .
H12 H 0.7557 0.2076 0.5456 0.033 Uiso 1 1 calc R . .
C13 C 0.6989(7) 0.1856(3) 0.7024(9) 0.0315(19) Uani 1 1 d . . .
H13 H 0.7146 0.2072 0.7611 0.038 Uiso 1 1 calc R . .
C14 C 0.6523(7) 0.1537(3) 0.7450(9) 0.037(2) Uani 1 1 d . . .
H14 H 0.6378 0.1533 0.8337 0.045 Uiso 1 1 calc R . .
C15 C 0.6270(7) 0.1224(3) 0.6580(9) 0.036(2) Uani 1 1 d . . .
H15 H 0.5949 0.1007 0.6871 0.043 Uiso 1 1 calc R . .
C16 C 0.6488(7) 0.1229(2) 0.5267(9) 0.0306(18) Uani 1 1 d . . .
H16 H 0.6301 0.1016 0.4663 0.037 Uiso 1 1 calc R . .
C21 C 0.6180(7) 0.1903(2) 0.2190(8) 0.0288(18) Uani 1 1 d . . .
C22 C 0.5124(7) 0.1910(3) 0.2468(10) 0.035(2) Uani 1 1 d . . .
H22 H 0.5013 0.1763 0.3214 0.042 Uiso 1 1 calc R . .
C23 C 0.4223(8) 0.2134(3) 0.1653(10) 0.041(2) Uani 1 1 d . . .
H23 H 0.3505 0.2138 0.1844 0.050 Uiso 1 1 calc R . .
C24 C 0.4392(8) 0.2350(3) 0.0560(11) 0.045(2) Uani 1 1 d . . .
H24 H 0.3787 0.2501 0.0002 0.054 Uiso 1 1 calc R . .
C25 C 0.5434(9) 0.2344(3) 0.0291(10) 0.046(2) Uani 1 1 d . . .
H25 H 0.5548 0.2489 -0.0459 0.055 Uiso 1 1 calc R . .
C26 C 0.6317(8) 0.2126(3) 0.1117(10) 0.038(2) Uani 1 1 d . . .
H26 H 0.7040 0.2131 0.0938 0.046 Uiso 1 1 calc R . .
C31 C 0.6832(7) 0.1123(2) 0.2334(8) 0.0250(16) Uani 1 1 d . . .
C32 C 0.5895(7) 0.1088(2) 0.1136(8) 0.0286(18) Uani 1 1 d . . .
H32 H 0.5457 0.1303 0.0749 0.034 Uiso 1 1 calc R . .
C33 C 0.5596(7) 0.0737(3) 0.0501(9) 0.037(2) Uani 1 1 d . . .
H33 H 0.4965 0.0715 -0.0326 0.045 Uiso 1 1 calc R . .
C34 C 0.6222(7) 0.0422(3) 0.1080(10) 0.038(2) Uani 1 1 d . . .
H34 H 0.6014 0.0182 0.0658 0.046 Uiso 1 1 calc R . .
C35 C 0.7160(8) 0.0454(3) 0.2284(10) 0.037(2) Uani 1 1 d . . .
H35 H 0.7589 0.0238 0.2687 0.044 Uiso 1 1 calc R . .
C36 C 0.7452(7) 0.0802(2) 0.2874(8) 0.0285(18) Uani 1 1 d . . .
H36 H 0.8101 0.0824 0.3680 0.034 Uiso 1 1 calc R . .
C41 C 0.9658(6) 0.1208(2) 0.6345(7) 0.0225(16) Uani 1 1 d . . .
H41A H 0.8883 0.1272 0.6398 0.027 Uiso 1 1 calc R . .
H41B H 0.9589 0.0977 0.5776 0.027 Uiso 1 1 calc R . .
C42 C 1.1688(6) 0.1501(2) 0.5650(8) 0.0253(17) Uani 1 1 d . . .
H42A H 1.1748 0.1287 0.5039 0.030 Uiso 1 1 calc R . .
H42B H 1.2015 0.1724 0.5312 0.030 Uiso 1 1 calc R . .
C43 C 1.0372(7) 0.1945(2) 0.6806(7) 0.0250(16) Uani 1 1 d . . .
H43A H 1.0743 0.2171 0.6555 0.030 Uiso 1 1 calc R . .
H43B H 0.9628 0.2021 0.6932 0.030 Uiso 1 1 calc R . .
C44 C 0.9741(7) 0.0863(2) 0.8431(9) 0.0307(18) Uani 1 1 d . . .
H44A H 1.0208 0.0795 0.9381 0.046 Uiso 1 1 calc R . .
H44B H 0.9548 0.0636 0.7853 0.046 Uiso 1 1 calc R . .
H44C H 0.9035 0.0986 0.8479 0.046 Uiso 1 1 calc R . .
C45 C 1.3627(7) 0.1426(3) 0.7100(10) 0.036(2) Uani 1 1 d . . .
H45A H 1.3735 0.1256 0.6374 0.055 Uiso 1 1 calc R . .
H45B H 1.4120 0.1347 0.8022 0.055 Uiso 1 1 calc R . .
H45C H 1.3830 0.1683 0.6904 0.055 Uiso 1 1 calc R . .
C46 C 1.2273(7) 0.1716(2) 0.8094(8) 0.0260(17) Uani 1 1 d . . .
H46A H 1.2742 0.1647 0.9055 0.031 Uiso 1 1 calc R . .
H46B H 1.2581 0.1954 0.7841 0.031 Uiso 1 1 calc R . .
C47 C 1.0582(7) 0.1474(2) 0.8646(8) 0.0284(18) Uani 1 1 d . . .
H47A H 0.9832 0.1561 0.8722 0.034 Uiso 1 1 calc R . .
H47B H 1.1068 0.1413 0.9607 0.034 Uiso 1 1 calc R . .
C51 C 0.9793(9) 0.1919(3) 0.1339(9) 0.041(2) Uani 1 1 d . . .
H51 H 0.9831 0.2177 0.1112 0.049 Uiso 1 1 calc R . .
C52 C 0.8847(9) 0.1683(3) 0.0785(9) 0.049(3) Uani 1 1 d . . .
H52 H 0.8146 0.1750 0.0110 0.058 Uiso 1 1 calc R . .
C53 C 0.9131(9) 0.1323(3) 0.1424(9) 0.043(2) Uani 1 1 d . . .
H53 H 0.8643 0.1109 0.1280 0.052 Uiso 1 1 calc R . .
C54 C 1.0270(8) 0.1342(3) 0.2312(9) 0.036(2) Uani 1 1 d . . .
H54 H 1.0697 0.1140 0.2843 0.043 Uiso 1 1 calc R . .
C55 C 1.0663(8) 0.1717(3) 0.2267(9) 0.038(2) Uani 1 1 d . . .
H55 H 1.1392 0.1813 0.2782 0.046 Uiso 1 1 calc R . .
C61 C 1.0704(8) 0.0266(3) 0.3709(9) 0.042(2) Uani 1 1 d . . .
H61A H 0.9930 0.0305 0.3787 0.063 Uiso 1 1 calc R . .
H61B H 1.0832 -0.0003 0.3604 0.063 Uiso 1 1 calc R . .
H61C H 1.0785 0.0402 0.2885 0.063 Uiso 1 1 calc R . .
C62 C 1.1590(8) 0.0415(2) 0.5041(8) 0.0303(18) Uani 1 1 d . . .
C63 C 1.2711(8) 0.0299(3) 0.5312(9) 0.035(2) Uani 1 1 d . . .
H63 H 1.2897 0.0147 0.4624 0.042 Uiso 1 1 calc R . .
C64 C 1.3603(8) 0.0390(2) 0.6531(10) 0.036(2) Uani 1 1 d . . .
C65 C 1.4797(9) 0.0227(3) 0.6732(12) 0.048(2) Uani 1 1 d . . .
H65A H 1.5037 0.0277 0.5892 0.072 Uiso 1 1 calc R . .
H65B H 1.4780 -0.0045 0.6883 0.072 Uiso 1 1 calc R . .
H65C H 1.5339 0.0345 0.7551 0.072 Uiso 1 1 calc R . .
C71 C 1.1513(9) -0.0166(3) 1.0166(11) 0.045(2) Uani 1 1 d . . .
H71A H 1.1134 -0.0294 0.9277 0.067 Uiso 1 1 calc R . .
H71B H 1.0976 -0.0143 1.0725 0.067 Uiso 1 1 calc R . .
H71C H 1.2182 -0.0313 1.0691 0.067 Uiso 1 1 calc R . .
C72 C 1.1897(7) 0.0222(2) 0.9863(9) 0.0329(19) Uani 1 1 d . . .
C73 C 1.2493(7) 0.0446(3) 1.1002(9) 0.035(2) Uani 1 1 d . . .
H73 H 1.2662 0.0334 1.1908 0.042 Uiso 1 1 calc R . .
C74 C 1.2862(7) 0.0810(3) 1.0949(8) 0.0319(19) Uani 1 1 d . . .
C75 C 1.3400(8) 0.1018(3) 1.2315(9) 0.044(2) Uani 1 1 d . . .
H75A H 1.4235 0.1020 1.2511 0.066 Uiso 1 1 calc R . .
H75B H 1.3198 0.0891 1.3084 0.066 Uiso 1 1 calc R . .
H75C H 1.3114 0.1277 1.2232 0.066 Uiso 1 1 calc R . .

loop_
_atom_site_aniso_label
_atom_site_aniso_U_11
_atom_site_aniso_U_22
_atom_site_aniso_U_33
_atom_site_aniso_U_23
_atom_site_aniso_U_13
_atom_site_aniso_U_12
Ru1 0.0193(3) 0.0323(4) 0.0115(3) 0.0001(2) 0.0054(2) -0.0001(2)
Zn1 0.0226(5) 0.0367(5) 0.0173(4) -0.0021(4) 0.0046(4) 0.0039(4)
Cl1 0.0265(10) 0.0318(10) 0.0260(10) -0.0002(8) 0.0059(8) -0.0001(8)
P1 0.0187(10) 0.0321(11) 0.0152(9) -0.0001(8) 0.0020(8) -0.0002(8)
P2 0.0177(9) 0.0320(11) 0.0116(9) -0.0001(7) 0.0054(7) -0.0002(8)
O1 0.030(3) 0.050(4) 0.022(3) -0.014(3) -0.003(3) 0.004(3)
O2 0.026(3) 0.053(4) 0.026(3) -0.008(3) 0.001(3) 0.011(3)
O3 0.037(3) 0.033(3) 0.032(3) 0.001(2) 0.007(3) 0.003(3)
O4 0.025(3) 0.045(3) 0.018(3) -0.002(2) 0.001(2) 0.001(2)
O1W 0.032(4) 0.053(5) 0.058(5) -0.017(4) 0.008(3) 0.005(3)
N1 0.022(3) 0.035(4) 0.014(3) 0.003(3) 0.009(3) 0.000(3)
N2 0.014(3) 0.043(4) 0.015(3) 0.002(3) 0.002(2) 0.002(3)
N3 0.017(3) 0.038(4) 0.014(3) -0.001(3) -0.005(3) 0.004(3)
C11 0.018(4) 0.037(4) 0.018(4) 0.002(3) 0.007(3) 0.005(3)
C12 0.019(4) 0.038(5) 0.024(4) 0.002(3) 0.001(3) -0.001(3)
C13 0.018(4) 0.049(5) 0.026(4) -0.005(4) 0.003(3) -0.001(4)
C14 0.028(5) 0.062(6) 0.027(4) -0.001(4) 0.017(4) -0.006(4)
C15 0.025(4) 0.052(6) 0.034(5) 0.002(4) 0.014(4) -0.011(4)
C16 0.019(4) 0.039(5) 0.033(5) -0.004(4) 0.006(3) -0.005(3)
C21 0.024(4) 0.032(4) 0.025(4) -0.003(3) -0.001(3) 0.001(3)
C22 0.026(4) 0.041(5) 0.033(5) -0.007(4) -0.001(4) 0.003(4)
C23 0.021(4) 0.054(6) 0.044(5) -0.009(4) 0.001(4) 0.005(4)
C24 0.031(5) 0.039(5) 0.055(6) -0.001(4) -0.006(4) 0.003(4)
C25 0.043(6) 0.049(6) 0.035(5) 0.012(4) -0.007(4) -0.003(4)
C26 0.022(4) 0.048(5) 0.036(5) 0.010(4) -0.006(4) -0.001(4)
C31 0.023(4) 0.034(4) 0.020(4) -0.003(3) 0.010(3) -0.005(3)
C32 0.019(4) 0.044(5) 0.023(4) -0.004(3) 0.006(3) 0.002(3)
C33 0.021(4) 0.062(6) 0.026(4) -0.014(4) 0.002(4) 0.000(4)
C34 0.024(4) 0.041(5) 0.049(6) -0.016(4) 0.011(4) -0.009(4)
C35 0.038(5) 0.034(5) 0.042(5) 0.002(4) 0.016(4) 0.002(4)
C36 0.024(4) 0.040(5) 0.019(4) 0.000(3) 0.002(3) -0.001(3)
C41 0.022(4) 0.038(4) 0.009(3) -0.001(3) 0.007(3) 0.002(3)
C42 0.016(4) 0.041(5) 0.020(4) 0.003(3) 0.007(3) 0.001(3)
C43 0.028(4) 0.035(4) 0.012(3) -0.001(3) 0.005(3) 0.001(3)
C44 0.024(4) 0.043(5) 0.028(4) 0.008(4) 0.012(4) 0.000(4)
C45 0.019(4) 0.054(6) 0.037(5) 0.007(4) 0.009(4) 0.004(4)
C46 0.022(4) 0.036(4) 0.018(4) 0.001(3) 0.004(3) 0.000(3)
C47 0.030(4) 0.035(5) 0.020(4) -0.001(3) 0.008(3) 0.004(3)
C51 0.069(7) 0.049(6) 0.018(4) 0.008(4) 0.033(5) 0.003(5)
C52 0.045(6) 0.086(8) 0.015(4) -0.003(5) 0.010(4) 0.013(5)
C53 0.047(6) 0.061(6) 0.030(5) -0.024(4) 0.025(4) -0.021(5)
C54 0.043(5) 0.050(6) 0.020(4) 0.003(4) 0.019(4) 0.017(4)
C55 0.036(5) 0.062(6) 0.028(5) -0.010(4) 0.025(4) -0.003(4)
C61 0.040(5) 0.061(6) 0.023(4) -0.011(4) 0.005(4) -0.003(4)
C62 0.040(5) 0.036(5) 0.016(4) -0.001(3) 0.008(4) -0.004(4)
C63 0.036(5) 0.056(6) 0.021(4) -0.007(4) 0.020(4) 0.001(4)
C64 0.039(5) 0.033(5) 0.037(5) 0.000(4) 0.015(4) 0.004(4)
C65 0.044(6) 0.056(6) 0.052(6) -0.005(5) 0.025(5) 0.006(5)
C71 0.044(6) 0.044(6) 0.047(6) 0.005(4) 0.015(5) -0.003(4)
C72 0.025(4) 0.040(5) 0.034(5) 0.004(4) 0.009(4) 0.006(4)
C73 0.033(5) 0.053(6) 0.020(4) 0.009(4) 0.005(4) -0.002(4)
C74 0.033(5) 0.047(5) 0.015(4) 0.001(3) 0.007(3) 0.006(4)
C75 0.037(5) 0.067(7) 0.022(4) -0.002(4) -0.002(4) -0.014(5)

loop_
_atom_type_symbol
_atom_type_description
_atom_type_scat_dispersion_real
_atom_type_scat_dispersion_imag
_atom_type_scat_source
C C 0.0033 0.0016 'International Tables Vol C Tables 4.2.6.8 and 6.1.1.4'
H H 0.0000 0.0000 'International Tables Vol C Tables 4.2.6.8 and 6.1.1.4'
N N 0.0061 0.0033 'International Tables Vol C Tables 4.2.6.8 and 6.1.1.4'
O O 0.0106 0.0060 'International Tables Vol C Tables 4.2.6.8 and 6.1.1.4'
P P 0.1023 0.0942 'International Tables Vol C Tables 4.2.6.8 and 6.1.1.4'
Cl Cl 0.1484 0.1585 'International Tables Vol C Tables 4.2.6.8 and 6.1.1.4'
Zn Zn 0.2839 1.4301 'International Tables Vol C Tables 4.2.6.8 and 6.1.1.4'
Ru Ru -1.2594 0.8363 'International Tables Vol C Tables 4.2.6.8 and 6.1.1.4'

loop_
_geom_angle_atom_site_label_1
_geom_angle_atom_site_label_2
_geom_angle_atom_site_label_3
_geom_angle
_geom_angle_site_symmetry_1
_geom_angle_site_symmetry_3
_geom_angle_publ_flag
C53 Ru1 C54 37.7(4) . . ?
C53 Ru1 C55 62.9(3) . . ?
C54 Ru1 C55 37.6(3) . . ?
C53 Ru1 C52 37.8(4) . . ?
C54 Ru1 C52 62.3(3) . . ?
C55 Ru1 C52 61.6(4) . . ?
C53 Ru1 C51 62.4(4) . . ?
C54 Ru1 C51 61.7(3) . . ?
C55 Ru1 C51 36.3(4) . . ?
C52 Ru1 C51 36.7(4) . . ?
C53 Ru1 P2 122.0(3) . . ?
C54 Ru1 P2 92.6(2) . . ?
C55 Ru1 P2 97.5(3) . . ?
C52 Ru1 P2 154.8(3) . . ?
C51 Ru1 P2 130.5(3) . . ?
C53 Ru1 P1 94.8(3) . . ?
C54 Ru1 P1 125.5(3) . . ?
C55 Ru1 P1 157.1(2) . . ?
C52 Ru1 P1 98.0(3) . . ?
C51 Ru1 P1 130.4(3) . . ?
P2 Ru1 P1 99.04(7) . . ?
C53 Ru1 Cl1 146.9(3) . . ?
C54 Ru1 Cl1 145.7(3) . . ?
C55 Ru1 Cl1 108.2(3) . . ?
C52 Ru1 Cl1 109.1(3) . . ?
C51 Ru1 Cl1 91.3(3) . . ?
P2 Ru1 Cl1 89.96(7) . . ?
P1 Ru1 Cl1 87.61(7) . . ?
O4 Zn1 O2 94.1(2) . . ?
O4 Zn1 O1 176.5(3) . . ?
O2 Zn1 O1 86.5(2) . . ?
O4 Zn1 O3 87.7(2) . . ?
O2 Zn1 O3 90.5(2) . . ?
O1 Zn1 O3 88.8(2) . . ?
O4 Zn1 N1 91.3(2) . . ?
O2 Zn1 N1 171.7(2) . . ?
O1 Zn1 N1 88.5(2) . . ?
O3 Zn1 N1 96.0(2) . . ?
O4 Zn1 N2 88.2(2) . . ?
O2 Zn1 N2 93.0(2) . . ?
O1 Zn1 N2 95.3(2) . . ?
O3 Zn1 N2 174.7(2) . . ?
N1 Zn1 N2 80.9(2) . . ?
C31 P1 C11 102.8(4) . . ?
C31 P1 C21 102.5(4) . . ?
C11 P1 C21 100.2(4) . . ?
C31 P1 Ru1 111.4(3) . . ?
C11 P1 Ru1 121.2(3) . . ?
C21 P1 Ru1 116.2(3) . . ?
C43 P2 C41 96.9(3) . . ?
C43 P2 C42 95.7(4) . . ?
C41 P2 C42 105.6(4) . . ?
C43 P2 Ru1 122.9(3) . . ?
C41 P2 Ru1 119.8(2) . . ?
C42 P2 Ru1 112.1(2) . . ?
C62 O1 Zn1 126.5(5) . . ?
C64 O2 Zn1 128.0(6) . . ?
C72 O3 Zn1 127.1(6) . . ?
C74 O4 Zn1 127.5(6) . . ?
H1W1 O1W H1W2 107(4) . . ?
C47 N1 C44 106.9(6) . . ?
C47 N1 C41 109.4(6) . . ?
C44 N1 C41 106.8(6) . . ?
C47 N1 Zn1 113.7(5) . . ?
C44 N1 Zn1 107.4(5) . . ?
C41 N1 Zn1 112.2(4) . . ?
C42 N2 C45 107.8(6) . . ?
C42 N2 C46 110.3(6) . . ?
C45 N2 C46 106.6(6) . . ?
C42 N2 Zn1 111.3(5) . . ?
C45 N2 Zn1 108.6(5) . . ?
C46 N2 Zn1 112.0(5) . . ?
C47 N3 C46 115.6(6) . . ?
C47 N3 C43 113.8(6) . . ?
C46 N3 C43 113.4(6) . . ?
C12 C11 C16 119.5(7) . . ?
C12 C11 P1 117.1(6) . . ?
C16 C11 P1 123.4(6) . . ?
C13 C12 C11 120.5(8) . . ?
C13 C12 H12 119.7 . . ?
C11 C12 H12 119.7 . . ?
C14 C13 C12 120.0(8) . . ?
C14 C13 H13 120.0 . . ?
C12 C13 H13 120.0 . . ?
C15 C14 C13 120.1(8) . . ?
C15 C14 H14 120.0 . . ?
C13 C14 H14 120.0 . . ?
C14 C15 C16 120.1(8) . . ?
C14 C15 H15 120.0 . . ?
C16 C15 H15 120.0 . . ?
C11 C16 C15 119.8(8) . . ?
C11 C16 H16 120.1 . . ?
C15 C16 H16 120.1 . . ?
C26 C21 C22 118.1(8) . . ?
C26 C21 P1 121.4(7) . . ?
C22 C21 P1 120.4(7) . . ?
C21 C22 C23 120.5(9) . . ?
C21 C22 H22 119.7 . . ?
C23 C22 H22 119.7 . . ?
C24 C23 C22 119.4(9) . . ?
C24 C23 H23 120.3 . . ?
C22 C23 H23 120.3 . . ?
C25 C24 C23 120.0(9) . . ?
C25 C24 H24 120.0 . . ?
C23 C24 H24 120.0 . . ?
C24 C25 C26 119.8(10) . . ?
C24 C25 H25 120.1 . . ?
C26 C25 H25 120.1 . . ?
C21 C26 C25 122.1(9) . . ?
C21 C26 H26 119.0 . . ?
C25 C26 H26 119.0 . . ?
C36 C31 C32 118.3(7) . . ?
C36 C31 P1 118.8(6) . . ?
C32 C31 P1 122.9(6) . . ?
C31 C32 C33 120.5(8) . . ?
C31 C32 H32 119.8 . . ?
C33 C32 H32 119.8 . . ?
C34 C33 C32 119.7(8) . . ?
C34 C33 H33 120.1 . . ?
C32 C33 H33 120.1 . . ?
C33 C34 C35 120.3(8) . . ?
C33 C34 H34 119.9 . . ?
C35 C34 H34 119.9 . . ?
C36 C35 C34 119.0(8) . . ?
C36 C35 H35 120.5 . . ?
C34 C35 H35 120.5 . . ?
C35 C36 C31 122.2(8) . . ?
C35 C36 H36 118.9 . . ?
C31 C36 H36 118.9 . . ?
N1 C41 P2 116.3(5) . . ?
N1 C41 H41A 108.2 . . ?
P2 C41 H41A 108.2 . . ?
N1 C41 H41B 108.2 . . ?
P2 C41 H41B 108.2 . . ?
H41A C41 H41B 107.4 . . ?
N2 C42 P2 117.0(5) . . ?
N2 C42 H42A 108.0 . . ?
P2 C42 H42A 108.0 . . ?
N2 C42 H42B 108.0 . . ?
P2 C42 H42B 108.0 . . ?
H42A C42 H42B 107.3 . . ?
N3 C43 P2 108.4(5) . . ?
N3 C43 H43A 110.0 . . ?
P2 C43 H43A 110.0 . . ?
N3 C43 H43B 110.0 . . ?
P2 C43 H43B 110.0 . . ?
H43A C43 H43B 108.4 . . ?
N1 C44 H44A 109.5 . . ?
N1 C44 H44B 109.5 . . ?
H44A C44 H44B 109.5 . . ?
N1 C44 H44C 109.5 . . ?
H44A C44 H44C 109.5 . . ?
H44B C44 H44C 109.5 . . ?
N2 C45 H45A 109.5 . . ?
N2 C45 H45B 109.5 . . ?
H45A C45 H45B 109.5 . . ?
N2 C45 H45C 109.5 . . ?
H45A C45 H45C 109.5 . . ?
H45B C45 H45C 109.5 . . ?
N3 C46 N2 115.0(6) . . ?
N3 C46 H46A 108.5 . . ?
N2 C46 H46A 108.5 . . ?
N3 C46 H46B 108.5 . . ?
N2 C46 H46B 108.5 . . ?
H46A C46 H46B 107.5 . . ?
N3 C47 N1 115.7(6) . . ?
N3 C47 H47A 108.4 . . ?
N1 C47 H47A 108.4 . . ?
N3 C47 H47B 108.4 . . ?
N1 C47 H47B 108.4 . . ?
H47A C47 H47B 107.4 . . ?
C55 C51 C52 109.5(9) . . ?
C55 C51 Ru1 71.4(5) . . ?
C52 C51 Ru1 71.5(5) . . ?
C55 C51 H51 125.3 . . ?
C52 C51 H51 125.3 . . ?
Ru1 C51 H51 123.4 . . ?
C51 C52 C53 107.3(9) . . ?
C51 C52 Ru1 71.8(5) . . ?
C53 C52 Ru1 69.0(5) . . ?
C51 C52 H52 126.3 . . ?
C53 C52 H52 126.3 . . ?
Ru1 C52 H52 124.5 . . ?
C54 C53 C52 107.5(8) . . ?
C54 C53 Ru1 72.2(5) . . ?
C52 C53 Ru1 73.2(5) . . ?
C54 C53 H53 126.2 . . ?
C52 C53 H53 126.2 . . ?
Ru1 C53 H53 120.2 . . ?
C53 C54 C55 107.7(8) . . ?
C53 C54 Ru1 70.1(5) . . ?
C55 C54 Ru1 71.9(5) . . ?
C53 C54 H54 126.1 . . ?
C55 C54 H54 126.1 . . ?
Ru1 C54 H54 123.5 . . ?
C51 C55 C54 107.9(9) . . ?
C51 C55 Ru1 72.3(5) . . ?
C54 C55 Ru1 70.5(5) . . ?
C51 C55 H55 126.1 . . ?
C54 C55 H55 126.1 . . ?
Ru1 C55 H55 122.8 . . ?
C62 C61 H61A 109.5 . . ?
C62 C61 H61B 109.5 . . ?
H61A C61 H61B 109.5 . . ?
C62 C61 H61C 109.5 . . ?
H61A C61 H61C 109.5 . . ?
H61B C61 H61C 109.5 . . ?
O1 C62 C63 127.3(8) . . ?
O1 C62 C61 114.5(8) . . ?
C63 C62 C61 118.2(8) . . ?
C62 C63 C64 124.9(8) . . ?
C62 C63 H63 117.5 . . ?
C64 C63 H63 117.5 . . ?
O2 C64 C63 125.4(8) . . ?
O2 C64 C65 115.0(8) . . ?
C63 C64 C65 119.6(8) . . ?
C64 C65 H65A 109.5 . . ?
C64 C65 H65B 109.5 . . ?
H65A C65 H65B 109.5 . . ?
C64 C65 H65C 109.5 . . ?
H65A C65 H65C 109.5 . . ?
H65B C65 H65C 109.5 . . ?
C72 C71 H71A 109.5 . . ?
C72 C71 H71B 109.5 . . ?
H71A C71 H71B 109.5 . . ?
C72 C71 H71C 109.5 . . ?
H71A C71 H71C 109.5 . . ?
H71B C71 H71C 109.5 . . ?
O3 C72 C73 124.9(8) . . ?
O3 C72 C71 116.8(8) . . ?
C73 C72 C71 118.3(8) . . ?
C74 C73 C72 127.0(8) . . ?
C74 C73 H73 116.5 . . ?
C72 C73 H73 116.5 . . ?
O4 C74 C73 125.6(8) . . ?
O4 C74 C75 115.4(8) . . ?
C73 C74 C75 119.0(8) . . ?
C74 C75 H75A 109.5 . . ?
C74 C75 H75B 109.5 . . ?
H75A C75 H75B 109.5 . . ?
C74 C75 H75C 109.5 . . ?
H75A C75 H75C 109.5 . . ?
H75B C75 H75C 109.5 . . ?

loop_
_geom_bond_atom_site_label_1
_geom_bond_atom_site_label_2
_geom_bond_distance
_geom_bond_site_symmetry_2
_geom_bond_publ_flag
Ru1 C53 2.172(8) . ?
Ru1 C54 2.199(8) . ?
Ru1 C55 2.218(8) . ?
Ru1 C52 2.227(9) . ?
Ru1 C51 2.230(8) . ?
Ru1 P2 2.2941(19) . ?
Ru1 P1 2.321(2) . ?
Ru1 Cl1 2.448(2) . ?
Zn1 O4 2.058(5) . ?
Zn1 O2 2.085(6) . ?
Zn1 O1 2.091(5) . ?
Zn1 O3 2.093(6) . ?
Zn1 N1 2.239(6) . ?
Zn1 N2 2.279(7) . ?
P1 C31 1.839(8) . ?
P1 C11 1.849(8) . ?
P1 C21 1.852(8) . ?
P2 C43 1.834(8) . ?
P2 C41 1.848(8) . ?
P2 C42 1.855(8) . ?
O1 C62 1.264(10) . ?
O2 C64 1.266(10) . ?
O3 C72 1.265(10) . ?
O4 C74 1.271(10) . ?
O1W H1W1 0.92(2) . ?
O1W H1W2 0.93(2) . ?
N1 C47 1.484(10) . ?
N1 C44 1.486(10) . ?
N1 C41 1.488(9) . ?
N2 C42 1.481(9) . ?
N2 C45 1.486(10) . ?
N2 C46 1.499(10) . ?
N3 C47 1.440(11) . ?
N3 C46 1.446(10) . ?
N3 C43 1.471(9) . ?
C11 C12 1.395(11) . ?
C11 C16 1.395(11) . ?
C12 C13 1.394(12) . ?
C12 H12 0.9500 . ?
C13 C14 1.389(13) . ?
C13 H13 0.9500 . ?
C14 C15 1.388(13) . ?
C14 H14 0.9500 . ?
C15 C16 1.407(12) . ?
C15 H15 0.9500 . ?
C16 H16 0.9500 . ?
C21 C26 1.379(12) . ?
C21 C22 1.396(12) . ?
C22 C23 1.405(12) . ?
C22 H22 0.9500 . ?
C23 C24 1.395(15) . ?
C23 H23 0.9500 . ?
C24 C25 1.374(15) . ?
C24 H24 0.9500 . ?
C25 C26 1.384(12) . ?
C25 H25 0.9500 . ?
C26 H26 0.9500 . ?
C31 C36 1.388(11) . ?
C31 C32 1.394(11) . ?
C32 C33 1.397(12) . ?
C32 H32 0.9500 . ?
C33 C34 1.385(13) . ?
C33 H33 0.9500 . ?
C34 C35 1.397(13) . ?
C34 H34 0.9500 . ?
C35 C36 1.374(12) . ?
C35 H35 0.9500 . ?
C36 H36 0.9500 . ?
C41 H41A 0.9900 . ?
C41 H41B 0.9900 . ?
C42 H42A 0.9900 . ?
C42 H42B 0.9900 . ?
C43 H43A 0.9900 . ?
C43 H43B 0.9900 . ?
C44 H44A 0.9800 . ?
C44 H44B 0.9800 . ?
C44 H44C 0.9800 . ?
C45 H45A 0.9800 . ?
C45 H45B 0.9800 . ?
C45 H45C 0.9800 . ?
C46 H46A 0.9900 . ?
C46 H46B 0.9900 . ?
C47 H47A 0.9900 . ?
C47 H47B 0.9900 . ?
C51 C55 1.385(14) . ?
C51 C52 1.404(15) . ?
C51 H51 0.9500 . ?
C52 C53 1.426(15) . ?
C52 H52 0.9500 . ?
C53 C54 1.413(13) . ?
C53 H53 0.9500 . ?
C54 C55 1.425(13) . ?
C54 H54 0.9500 . ?
C55 H55 0.9500 . ?
C61 C62 1.537(11) . ?
C61 H61A 0.9800 . ?
C61 H61B 0.9800 . ?
C61 H61C 0.9800 . ?
C62 C63 1.378(12) . ?
C63 C64 1.409(13) . ?
C63 H63 0.9500 . ?
C64 C65 1.525(13) . ?
C65 H65A 0.9800 . ?
C65 H65B 0.9800 . ?
C65 H65C 0.9800 . ?
C71 C72 1.517(13) . ?
C71 H71A 0.9800 . ?
C71 H71B 0.9800 . ?
C71 H71C 0.9800 . ?
C72 C73 1.402(13) . ?
C73 C74 1.379(13) . ?
C73 H73 0.9500 . ?
C74 C75 1.516(12) . ?
C75 H75A 0.9800 . ?
C75 H75B 0.9800 . ?
C75 H75C 0.9800 . ?
